data_4029845
loop_
_publ_author_name
'Kretschmer, Claudia'
'Dittmann, Gertrud'
'Beck, Johannes'

_publ_section_title
;
 Macrocyclic bis(ureas) as ligands for anion complexation.
;
_journal_name_full 'Beilstein journal of organic chemistry'
_journal_page_first 1834
_journal_page_last 1839
_journal_paper_doi 10.3762/bjoc.10.193
_journal_volume 10
_journal_year 2014
_chemical_formula_sum 'C38 H32 N4 O4 S2'
_chemical_formula_weight 672.80
_chemical_name_systematic
; 
  cyclo-bis(ethinyldiphenylurea) - bis(dimethylsulfoxide) 
;
_space_group_IT_number 14
_symmetry_cell_setting monoclinic
_symmetry_space_group_name_Hall '-P 2ybc'
_symmetry_space_group_name_H-M 'P 1 21/c 1'
_atom_sites_solution_hydrogens geom
_atom_sites_solution_primary direct
_atom_sites_solution_secondary difmap
_audit_creation_method SHELXL-97
_cell_angle_alpha 90.00
_cell_angle_beta 113.483(10)
_cell_angle_gamma 90.00
_cell_formula_units_Z 2
_cell_length_a 8.2244(13)
_cell_length_b 17.995(2)
_cell_length_c 12.1198(17)
_cell_measurement_temperature 123(2)
_cell_volume 1645.1(4)
_computing_structure_refinement 'SHELXL-97 (Sheldrick, 1997)'
_computing_structure_solution 'SHELXS-97 (Sheldrick, 1990)'
_diffrn_ambient_temperature 123(2)
_diffrn_measured_fraction_theta_full 0.973
_diffrn_measured_fraction_theta_max 0.973
_diffrn_radiation_monochromator graphite
_diffrn_radiation_source 'fine-focus sealed tube'
_diffrn_radiation_type MoK\a
_diffrn_radiation_wavelength 0.71073
_diffrn_reflns_av_R_equivalents 0.1051
_diffrn_reflns_av_sigmaI/netI 0.2040
_diffrn_reflns_limit_h_max 10
_diffrn_reflns_limit_h_min -9
_diffrn_reflns_limit_k_max 22
_diffrn_reflns_limit_k_min -19
_diffrn_reflns_limit_l_max 10
_diffrn_reflns_limit_l_min -14
_diffrn_reflns_number 6646
_diffrn_reflns_theta_full 25.96
_diffrn_reflns_theta_max 25.96
_diffrn_reflns_theta_min 2.83
_exptl_absorpt_coefficient_mu 0.210
_exptl_crystal_density_diffrn 1.358
_exptl_crystal_density_method 'not measured'
_exptl_crystal_F_000 704
_refine_diff_density_max 0.185
_refine_diff_density_min -0.244
_refine_diff_density_rms 0.046
_refine_ls_extinction_method none
_refine_ls_goodness_of_fit_ref 0.738
_refine_ls_hydrogen_treatment mixed
_refine_ls_matrix_type full
_refine_ls_number_parameters 227
_refine_ls_number_reflns 3136
_refine_ls_number_restraints 0
_refine_ls_restrained_S_all 0.738
_refine_ls_R_factor_all 0.1531
_refine_ls_R_factor_gt 0.0522
_refine_ls_shift/su_max 0.000
_refine_ls_shift/su_mean 0.000
_refine_ls_structure_factor_coef Fsqd
_refine_ls_weighting_details 'calc w=1/[\s^2^(Fo^2^)+(0.0177P)^2^+0.0000P] where P=(Fo^2^+2Fc^2^)/3'
_refine_ls_weighting_scheme calc
_refine_ls_wR_factor_gt 0.0803
_refine_ls_wR_factor_ref 0.1038
_reflns_number_gt 1261
_reflns_number_total 3136
_reflns_threshold_expression >2sigma(I)
_cod_data_source_file 1860-5397-10-193-S2.cif
_cod_data_source_block 2
_cod_depositor_comments 'Adding full bibliography for 4029844--4029847.cif.'
_cod_original_sg_symbol_H-M P21/c
_cod_database_code 4029845

loop_
_symmetry_equiv_pos_as_xyz
'x, y, z'
'-x, y+1/2, -z+1/2'
'-x, -y, -z'
'x, -y-1/2, z-1/2'

loop_
_atom_site_label
_atom_site_type_symbol
_atom_site_fract_x
_atom_site_fract_y
_atom_site_fract_z
_atom_site_U_iso_or_equiv
_atom_site_adp_type
_atom_site_occupancy
_atom_site_symmetry_multiplicity
_atom_site_calc_flag
_atom_site_refinement_flags
C1 C 0.1062(5) -0.1709(2) 0.2950(4) 0.0398(10) Uani 1 1 d .
C2 C 0.3279(4) -0.2116(2) 0.4933(4) 0.0370(9) Uani 1 1 d .
C3 C 0.3861(5) -0.2731(2) 0.4495(4) 0.0447(11) Uani 1 1 d .
H3 H 0.3344 -0.2842 0.3660 0.054 Uiso 1 1 calc R
C4 C 0.5189(5) -0.3179(2) 0.5270(4) 0.0488(11) Uani 1 1 d .
H4 H 0.5563 -0.3599 0.4958 0.059 Uiso 1 1 calc R
C5 C 0.5983(5) -0.3032(2) 0.6486(4) 0.0486(11) Uani 1 1 d .
H5 H 0.6917 -0.3337 0.7005 0.058 Uiso 1 1 calc R
C6 C 0.5389(4) -0.2429(2) 0.6936(4) 0.0415(10) Uani 1 1 d .
H6 H 0.5912 -0.2327 0.7774 0.050 Uiso 1 1 calc R
C7 C 0.4033(4) -0.1969(2) 0.6175(4) 0.0351(9) Uani 1 1 d .
C8 C 0.3442(5) -0.1372(2) 0.6702(4) 0.0388(10) Uani 1 1 d .
C9 C 0.3014(5) -0.0917(2) 0.7265(4) 0.0395(10) Uani 1 1 d .
C10 C -0.0403(4) -0.0995(2) 0.1077(4) 0.0350(9) Uani 1 1 d .
C11 C -0.1639(4) -0.04200(19) 0.0602(4) 0.0350(9) Uani 1 1 d .
C12 C -0.2428(4) -0.0305(2) -0.0656(4) 0.0378(10) Uani 1 1 d .
H12 H -0.3249 0.0089 -0.0981 0.045 Uiso 1 1 calc R
C13 C -0.2001(5) -0.0769(2) -0.1411(4) 0.0452(10) Uani 1 1 d .
H13 H -0.2543 -0.0698 -0.2257 0.054 Uiso 1 1 calc R
C14 C -0.0778(5) -0.1339(2) -0.0931(4) 0.0435(11) Uani 1 1 d .
H14 H -0.0480 -0.1653 -0.1452 0.052 Uiso 1 1 calc R
C15 C 0.0010(5) -0.1452(2) 0.0302(4) 0.0412(10) Uani 1 1 d .
H15 H 0.0838 -0.1845 0.0619 0.049 Uiso 1 1 calc R
C16 C -0.2129(4) 0.0046(2) 0.1373(4) 0.0375(10) Uani 1 1 d .
C17 C -0.2531(4) 0.0440(2) 0.2034(4) 0.0377(9) Uani 1 1 d .
N1 N 0.0442(4) -0.10538(17) 0.2342(3) 0.0389(8) Uani 1 1 d .
H1 H 0.0596 -0.0645 0.2770 0.047 Uiso 1 1 d R
N2 N 0.2009(3) -0.16051(16) 0.4171(3) 0.0371(8) Uani 1 1 d .
H2 H 0.1842 -0.1190 0.4496 0.045 Uiso 1 1 d R
O1 O 0.0804(3) -0.23161(15) 0.2451(3) 0.0472(8) Uani 1 1 d .
O2 O 0.1998(3) 0.00074(15) 0.4284(3) 0.0490(8) Uani 1 1 d .
S1A S 0.20383(15) 0.05798(6) 0.51968(12) 0.0387(4) Uani 0.869(3) 1 d P
S1B S 0.3088(11) 0.0720(5) 0.4655(9) 0.053(3) Uani 0.131(3) 1 d P
C18 C 0.1686(5) 0.1461(2) 0.4486(4) 0.0560(14) Uani 1 1 d .
H18A H 0.0447 0.1490 0.3887 0.067 Uiso 1 1 d R
H18B H 0.1643 0.1896 0.5019 0.067 Uiso 1 1 d R
H18C H 0.2497 0.1456 0.3978 0.067 Uiso 1 1 d R
C19 C 0.4330(4) 0.0695(2) 0.6139(4) 0.0491(11) Uani 1 1 d .
H19A H 0.4672 0.0187 0.6479 0.059 Uiso 1 1 d R
H19B H 0.4894 0.0727 0.5617 0.059 Uiso 1 1 d R
H19C H 0.4470 0.1193 0.6556 0.059 Uiso 1 1 d R

loop_
_atom_site_aniso_label
_atom_site_aniso_U_11
_atom_site_aniso_U_22
_atom_site_aniso_U_33
_atom_site_aniso_U_23
_atom_site_aniso_U_13
_atom_site_aniso_U_12
C1 0.046(2) 0.035(2) 0.032(3) 0.001(2) 0.0097(18) -0.0013(18)
C2 0.0389(19) 0.033(2) 0.039(3) 0.0007(19) 0.0153(18) 0.0035(16)
C3 0.052(2) 0.042(2) 0.039(3) -0.003(2) 0.017(2) 0.0041(19)
C4 0.060(2) 0.044(2) 0.038(3) -0.001(2) 0.014(2) 0.017(2)
C5 0.050(2) 0.051(3) 0.043(3) 0.007(2) 0.018(2) 0.013(2)
C6 0.048(2) 0.041(2) 0.034(3) 0.0030(19) 0.0148(19) 0.0071(18)
C7 0.043(2) 0.033(2) 0.031(2) -0.0020(18) 0.0170(18) -0.0005(16)
C8 0.045(2) 0.038(2) 0.034(3) 0.001(2) 0.0154(18) 0.0009(18)
C9 0.046(2) 0.035(2) 0.038(3) 0.009(2) 0.0177(19) 0.0012(17)
C10 0.042(2) 0.033(2) 0.029(2) -0.0017(17) 0.0129(18) -0.0028(16)
C11 0.0427(19) 0.030(2) 0.034(2) -0.0043(18) 0.0166(17) 0.0004(16)
C12 0.044(2) 0.037(2) 0.032(3) -0.0002(18) 0.0152(18) -0.0002(16)
C13 0.048(2) 0.049(2) 0.036(3) -0.004(2) 0.0139(18) 0.0016(19)
C14 0.056(2) 0.043(2) 0.035(3) -0.010(2) 0.022(2) -0.0039(19)
C15 0.049(2) 0.039(2) 0.035(3) -0.0075(19) 0.0167(19) 0.0017(18)
C16 0.0369(19) 0.038(2) 0.034(3) 0.005(2) 0.0107(17) 0.0024(16)
C17 0.046(2) 0.038(2) 0.033(2) 0.0048(19) 0.0192(18) 0.0039(17)
N1 0.0554(19) 0.0308(17) 0.024(2) -0.0059(14) 0.0088(15) 0.0031(14)
N2 0.0442(16) 0.0327(17) 0.030(2) -0.0025(15) 0.0105(14) 0.0096(14)
O1 0.0599(16) 0.0305(15) 0.043(2) -0.0055(14) 0.0117(13) -0.0004(12)
O2 0.0666(17) 0.0359(15) 0.040(2) -0.0093(14) 0.0159(14) -0.0002(14)
S1A 0.0455(6) 0.0343(6) 0.0382(7) -0.0027(6) 0.0184(5) -0.0025(5)
S1B 0.057(5) 0.054(5) 0.051(6) 0.004(5) 0.025(4) -0.003(4)
C18 0.060(2) 0.035(2) 0.066(4) 0.004(2) 0.017(2) 0.007(2)
C19 0.057(2) 0.042(2) 0.047(3) -0.002(2) 0.019(2) -0.0012(19)

loop_
_atom_type_symbol
_atom_type_description
_atom_type_scat_dispersion_real
_atom_type_scat_dispersion_imag
_atom_type_scat_source
C C 0.0033 0.0016 'International Tables Vol C Tables 4.2.6.8 and 6.1.1.4'
H H 0.0000 0.0000 'International Tables Vol C Tables 4.2.6.8 and 6.1.1.4'
S S 0.1246 0.1234 'International Tables Vol C Tables 4.2.6.8 and 6.1.1.4'
N N 0.0061 0.0033 'International Tables Vol C Tables 4.2.6.8 and 6.1.1.4'
O O 0.0106 0.0060 'International Tables Vol C Tables 4.2.6.8 and 6.1.1.4'

loop_
_geom_angle_atom_site_label_1
_geom_angle_atom_site_label_2
_geom_angle_atom_site_label_3
_geom_angle
_geom_angle_site_symmetry_3
O1 C1 N1 123.0(4) .
O1 C1 N2 124.2(4) .
N1 C1 N2 112.8(3) .
C3 C2 C7 119.0(3) .
C3 C2 N2 122.8(4) .
C7 C2 N2 118.1(3) .
C4 C3 C2 120.2(4) .
C4 C3 H3 119.9 .
C2 C3 H3 119.9 .
C5 C4 C3 121.6(4) .
C5 C4 H4 119.2 .
C3 C4 H4 119.2 .
C4 C5 C6 118.6(4) .
C4 C5 H5 120.7 .
C6 C5 H5 120.7 .
C5 C6 C7 121.1(4) .
C5 C6 H6 119.5 .
C7 C6 H6 119.5 .
C6 C7 C2 119.3(4) .
C6 C7 C8 118.3(4) .
C2 C7 C8 122.4(3) .
C9 C8 C7 172.5(5) .
C8 C9 C17 175.8(5) 3_556
C15 C10 C11 119.5(4) .
C15 C10 N1 122.9(3) .
C11 C10 N1 117.5(4) .
C10 C11 C12 119.7(4) .
C10 C11 C16 120.8(4) .
C12 C11 C16 119.5(3) .
C13 C12 C11 119.8(4) .
C13 C12 H12 120.1 .
C11 C12 H12 120.1 .
C12 C13 C14 120.0(4) .
C12 C13 H13 120.0 .
C14 C13 H13 120.0 .
C15 C14 C13 120.6(4) .
C15 C14 H14 119.7 .
C13 C14 H14 119.7 .
C14 C15 C10 120.4(4) .
C14 C15 H15 119.8 .
C10 C15 H15 119.8 .
C17 C16 C11 179.5(5) .
C16 C17 C9 176.7(5) 3_556
C1 N1 C10 124.2(3) .
C1 N1 H1 117.8 .
C10 N1 H1 118.0 .
C1 N2 C2 124.2(3) .
C1 N2 H2 118.2 .
C2 N2 H2 117.6 .
S1A O2 S1B 50.9(4) .
S1B S1A O2 65.5(4) .
S1B S1A C18 66.1(4) .
O2 S1A C18 107.7(2) .
S1B S1A C19 63.6(4) .
O2 S1A C19 105.00(18) .
C18 S1A C19 97.7(2) .
S1A S1B O2 63.6(4) .
S1A S1B C19 72.4(5) .
O2 S1B C19 109.2(6) .
S1A S1B C18 70.3(4) .
O2 S1B C18 109.2(5) .
C19 S1B C18 103.9(6) .
S1A S1B H18C 107.7 .
O2 S1B H18C 123.0 .
C19 S1B H18C 121.6 .
C18 S1B H18C 37.9 .
S1A S1B H19B 105.3 .
O2 S1B H19B 121.8 .
C19 S1B H19B 33.2 .
C18 S1B H19B 120.2 .
H18C S1B H19B 114.8 .
S1B C18 S1A 43.7(3) .
S1B C18 H18A 125.1 .
S1A C18 H18A 109.0 .
S1B C18 H18B 135.0 .
S1A C18 H18B 114.6 .
H18A C18 H18B 97.9 .
S1B C18 H18C 61.5 .
S1A C18 H18C 104.7 .
H18A C18 H18C 105.9 .
H18B C18 H18C 123.6 .
S1B C19 S1A 44.0(3) .
S1B C19 H19A 114.7 .
S1A C19 H19A 102.1 .
S1B C19 H19B 61.4 .
S1A C19 H19B 105.0 .
H19A C19 H19B 101.8 .
S1B C19 H19C 114.3 .
S1A C19 H19C 107.7 .
H19A C19 H19C 130.4 .
H19B C19 H19C 107.5 .

loop_
_geom_bond_atom_site_label_1
_geom_bond_atom_site_label_2
_geom_bond_distance
_geom_bond_site_symmetry_2
C1 O1 1.225(5) .
C1 N1 1.376(5) .
C1 N2 1.383(5) .
C2 C3 1.392(5) .
C2 C7 1.406(6) .
C2 N2 1.421(4) .
C3 C4 1.382(5) .
C3 H3 0.9500 .
C4 C5 1.378(6) .
C4 H4 0.9500 .
C5 C6 1.387(6) .
C5 H5 0.9500 .
C6 C7 1.400(5) .
C6 H6 0.9500 .
C7 C8 1.430(6) .
C8 C9 1.205(5) .
C9 C17 1.373(6) 3_556
C10 C15 1.388(5) .
C10 C11 1.404(5) .
C10 N1 1.413(5) .
C11 C12 1.414(6) .
C11 C16 1.429(6) .
C12 C13 1.382(6) .
C12 H12 0.9500 .
C13 C14 1.392(5) .
C13 H13 0.9500 .
C14 C15 1.386(6) .
C14 H14 0.9500 .
C15 H15 0.9500 .
C16 C17 1.210(6) .
C17 C9 1.373(6) 3_556
N1 H1 0.8799 .
N2 H2 0.8800 .
O2 S1A 1.502(3) .
O2 S1B 1.525(9) .
S1A S1B 1.301(9) .
S1A C18 1.773(4) .
S1A C19 1.785(3) .
S1B C19 1.678(10) .
S1B C18 1.721(9) .
S1B H18C 1.5332 .
S1B H19B 1.4782 .
C18 H18A 0.9892 .
C18 H18B 1.0257 .
C18 H18C 1.0722 .
C19 H19A 0.9965 .
C19 H19B 0.9229 .
C19 H19C 1.0124 .
